data_7718009
loop_
_publ_author_name
'Haynes, Matthew D.'
'O'Reilly, Andrea'
'Poole, Alice J. M.'
'Roper, Aisling F.'
'Thum, Stefan'
'Morris, Louis J.'
'Coles, Martyn P.'
'Fulton, J. Robin'
'Harder, Sjoerd'
'Turner, Zo&#xeb; R'
'O'Hare, Dermot'

_publ_section_title
;
 Heavier alkaline earth and heterobimetallic s-block "ate" complexes of a
 di(amido)siloxane ligand: solid-state structure and dynamic
 solution-phase behaviour.
;
_journal_issue 11
_journal_name_full 'Dalton transactions (Cambridge, England : 2003)'
_journal_page_first 4542
_journal_page_last 4555
_journal_paper_doi 10.1039/d5dt00044k
_journal_volume 54
_journal_year 2025
_chemical_formula_moiety 'C36 H62 Ca N2 O3 Si2'
_chemical_formula_sum 'C36 H62 Ca N2 O3 Si2'
_chemical_formula_weight 667.13
_space_group_IT_number 14
_space_group_name_Hall '-P 2ybc'
_space_group_name_H-M_alt 'P 1 21/c 1'
_symmetry_cell_setting monoclinic
_symmetry_Int_Tables_number 14
_symmetry_space_group_name_Hall '-P 2ybc'
_symmetry_space_group_name_H-M 'P 1 21/c 1'
_atom_sites_solution_hydrogens geom
_atom_sites_solution_primary dual
_atom_sites_solution_secondary dual
_audit_conform_dict_location ftp://ftp.iucr.org/pub/cif_core.dic
_audit_conform_dict_name cif_core.dic
_audit_conform_dict_version 2.4.5
_audit_creation_date 2024-06-12T13:47:32-00:00
_audit_creation_method 'WinGX routine CIF_UPDATE'
_audit_update_record
;
2024-12-18 deposited with the CCDC.	2025-02-06 downloaded from the CCDC.
;
_cell_angle_alpha 90
_cell_angle_beta 93.4268(16)
_cell_angle_gamma 90
_cell_formula_units_Z 4
_cell_length_a 10.30216(17)
_cell_length_b 20.9676(4)
_cell_length_c 18.5303(3)
_cell_measurement_reflns_used 10340
_cell_measurement_temperature 120.01(11)
_cell_measurement_theta_max 72.247
_cell_measurement_theta_min 4.77
_cell_measurement_wavelength 1.54184
_cell_volume 3995.60(12)
_computing_cell_refinement 'CrysAlisPro 1.171.40.53 (Rigaku OD, 2019)'
_computing_data_collection 'CrysAlisPro 1.171.40.53 (Rigaku OD, 2019)'
_computing_data_reduction 'CrysAlisPro 1.171.40.53 (Rigaku OD, 2019)'
_computing_molecular_graphics 'Ortep for Windows (Farrugia, 2012)'
_computing_publication_material 'WinGX publication routines (Farrugia, 2012)'
_computing_structure_refinement 'SHELXL-2019/2 (Sheldrick, 2019)'
_computing_structure_solution 'SHELXT-2018/2 (Sheldrick, 2015)'
_diffrn_ambient_environment N~2~
_diffrn_ambient_temperature 120.01(11)
_diffrn_detector 'CCD plate'
_diffrn_detector_area_resol_mean 8.0856
_diffrn_detector_type EosS2
_diffrn_measured_fraction_theta_full 0.981
_diffrn_measured_fraction_theta_max 0.9909
_diffrn_measurement_device 'four-circle diffractometer'
_diffrn_measurement_device_type 'SuperNova, Dual, Cu at home/near, EosS2'
_diffrn_measurement_method '\w scans'
_diffrn_orient_matrix_type 'CrysAlisPro convention (1999,Acta A55,543-557)'
_diffrn_orient_matrix_UB_11 -0.0633947
_diffrn_orient_matrix_UB_12 -0.0580735
_diffrn_orient_matrix_UB_13 -0.0389463
_diffrn_orient_matrix_UB_21 -0.0863147
_diffrn_orient_matrix_UB_22 0.0449929
_diffrn_orient_matrix_UB_23 -0.0479267
_diffrn_orient_matrix_UB_31 0.1046776
_diffrn_orient_matrix_UB_32 0.0018902
_diffrn_orient_matrix_UB_33 -0.0559047
_diffrn_radiation_monochromator mirror
_diffrn_radiation_probe x-ray
_diffrn_radiation_type 'Cu K\a'
_diffrn_radiation_wavelength 1.54184
_diffrn_reflns_av_R_equivalents 0.0317
_diffrn_reflns_av_unetI/netI 0.0488
_diffrn_reflns_Laue_measured_fraction_full 0.999
_diffrn_reflns_Laue_measured_fraction_max 0.991
_diffrn_reflns_limit_h_max 12
_diffrn_reflns_limit_h_min -10
_diffrn_reflns_limit_k_max 25
_diffrn_reflns_limit_k_min -25
_diffrn_reflns_limit_l_max 22
_diffrn_reflns_limit_l_min -22
_diffrn_reflns_number 27707
_diffrn_reflns_point_group_measured_fraction_full 0.999
_diffrn_reflns_point_group_measured_fraction_max 0.991
_diffrn_reflns_theta_full 73.1113
_diffrn_reflns_theta_max 72.4363
_diffrn_reflns_theta_min 4.217
_diffrn_source 'micro-focus sealed X-ray tube'
_diffrn_source_type 'SuperNova (Cu) X-ray Source'
_diffrn_standards_number 0
_exptl_absorpt_coefficient_mu 2.181
_exptl_absorpt_correction_T_max 1
_exptl_absorpt_correction_T_min 0.626
_exptl_absorpt_correction_type gaussian
_exptl_absorpt_process_details
;
        CrysAlisPro 1.171.40.53 (Rigaku Oxford Diffraction, 2019)
        Numerical absorption correction based on gaussian integration over
                        a multifaceted crystal model
        Empirical absorption correction using spherical harmonics,
 implemented in SCALE3 ABSPACK scaling algorithm.
;
_exptl_crystal_colour colourless
_exptl_crystal_density_diffrn 1.109
_exptl_crystal_density_method 'not measured'
_exptl_crystal_description plate
_exptl_crystal_F_000 1456
_exptl_crystal_size_max 0.297
_exptl_crystal_size_mid 0.112
_exptl_crystal_size_min 0.074
_refine_diff_density_max 0.506
_refine_diff_density_min -0.381
_refine_diff_density_rms 0.042
_refine_ls_extinction_method none
_refine_ls_goodness_of_fit_ref 1.028
_refine_ls_hydrogen_treatment constr
_refine_ls_matrix_type full
_refine_ls_number_constraints 0
_refine_ls_number_parameters 487
_refine_ls_number_reflns 7859
_refine_ls_number_restraints 27
_refine_ls_restrained_S_all 1.03
_refine_ls_R_factor_all 0.0437
_refine_ls_R_factor_gt 0.0369
_refine_ls_shift/su_max 0.001
_refine_ls_shift/su_mean 0
_refine_ls_structure_factor_coef Fsqd
_refine_ls_weighting_details 'w=1/[\s^2^(Fo^2^)+(0.0481P)^2^+1.3685P] where P=(Fo^2^+2Fc^2^)/3'
_refine_ls_weighting_scheme calc
_refine_ls_wR_factor_gt 0.0934
_refine_ls_wR_factor_ref 0.0985
_reflns_Friedel_coverage 0
_reflns_number_gt 6876
_reflns_number_total 7859
_reflns_threshold_expression 'I > 2\s(I)'
_cod_data_source_file d5dt00044k2.cif
_cod_data_source_block X23-AOR6-084a
_cod_depositor_comments 'Adding full bibliography for 7718002--7718016.cif.'
_cod_original_cell_volume 3995.62(12)
_cod_database_code 7718009
_shelx_shelxl_version_number 2019/3

loop_
_symmetry_equiv_pos_as_xyz
'x, y, z'
'-x, y+1/2, -z+1/2'
'-x, -y, -z'
'x, -y-1/2, z-1/2'

loop_
_atom_site_label
_atom_site_type_symbol
_atom_site_fract_x
_atom_site_fract_y
_atom_site_fract_z
_atom_site_U_iso_or_equiv
_atom_site_adp_type
_atom_site_occupancy
_atom_site_site_symmetry_order
_atom_site_calc_flag
_atom_site_refinement_flags_posn
_atom_site_refinement_flags_adp
_atom_site_refinement_flags_occupancy
_atom_site_disorder_assembly
_atom_site_disorder_group
Ca Ca 0.70652(3) 0.31762(2) 0.30313(2) 0.02377(8) Uani 1 1 d . . . . .
Si1 Si 0.58046(4) 0.44062(2) 0.35407(2) 0.02697(10) Uani 1 1 d . . . . .
Si2 Si 0.66930(5) 0.33029(2) 0.46554(2) 0.03076(11) Uani 1 1 d . . . . .
O1 O 0.59163(11) 0.37232(5) 0.40006(6) 0.0294(2) Uani 1 1 d . . . . .
O2 O 0.53485(11) 0.25058(6) 0.26468(7) 0.0344(3) Uani 1 1 d . . . . .
O3 O 0.85116(13) 0.27380(7) 0.22544(7) 0.0429(3) Uani 1 1 d . U . . .
N1 N 0.64753(12) 0.42035(6) 0.27630(7) 0.0249(3) Uani 1 1 d . . . . .
N2 N 0.77996(13) 0.29155(7) 0.41976(7) 0.0314(3) Uani 1 1 d . . . . .
C1 C 0.64467(14) 0.45968(7) 0.21495(8) 0.0233(3) Uani 1 1 d . . . . .
C2 C 0.53895(14) 0.45768(7) 0.16216(8) 0.0258(3) Uani 1 1 d . . . . .
C3 C 0.53700(18) 0.49774(8) 0.10239(9) 0.0337(3) Uani 1 1 d . . . . .
H3 H 0.464754 0.496395 0.06808 0.04 Uiso 1 1 calc R U . . .
C4 C 0.6380(2) 0.53955(9) 0.09174(9) 0.0398(4) Uani 1 1 d . . . . .
H4 H 0.634167 0.567654 0.051462 0.048 Uiso 1 1 calc R U . . .
C5 C 0.74452(17) 0.53971(8) 0.14071(9) 0.0353(4) Uani 1 1 d . . . . .
H5 H 0.815646 0.567053 0.132423 0.042 Uiso 1 1 calc R U . . .
C6 C 0.75068(15) 0.50092(7) 0.20192(9) 0.0276(3) Uani 1 1 d . . . . .
C7 C 0.43153(14) 0.40848(8) 0.16695(9) 0.0292(3) Uani 1 1 d . . . . .
H7 H 0.433714 0.392811 0.21798 0.035 Uiso 1 1 calc R U . . .
C8 C 0.29554(18) 0.43452(11) 0.14808(14) 0.0524(5) Uani 1 1 d . . . . .
H8A H 0.28051 0.472152 0.177804 0.079 Uiso 1 1 calc R U . . .
H8B H 0.230871 0.401731 0.157441 0.079 Uiso 1 1 calc R U . . .
H8C H 0.287843 0.4464 0.096851 0.079 Uiso 1 1 calc R U . . .
C9 C 0.45845(17) 0.35162(8) 0.11869(9) 0.0352(4) Uani 1 1 d . . . . .
H9A H 0.459517 0.365825 0.068346 0.053 Uiso 1 1 calc R U . . .
H9B H 0.390148 0.319534 0.122899 0.053 Uiso 1 1 calc R U . . .
H9C H 0.542966 0.332984 0.133831 0.053 Uiso 1 1 calc R U . . .
C10 C 0.87388(15) 0.50046(8) 0.25055(10) 0.0349(4) Uani 1 1 d . . . . .
H10 H 0.858249 0.473471 0.293666 0.042 Uiso 1 1 calc R U . . .
C11 C 0.9151(2) 0.56659(10) 0.27728(14) 0.0526(5) Uani 1 1 d . . . . .
H11A H 0.932121 0.59375 0.235841 0.079 Uiso 1 1 calc R U . . .
H11B H 0.994324 0.5631 0.30907 0.079 Uiso 1 1 calc R U . . .
H11C H 0.845524 0.585444 0.304101 0.079 Uiso 1 1 calc R U . . .
C12 C 0.9845(2) 0.47019(14) 0.21074(17) 0.0701(7) Uani 1 1 d . . . . .
H12A H 0.961057 0.426298 0.197249 0.105 Uiso 1 1 calc R U . . .
H12B H 1.064098 0.47 0.242425 0.105 Uiso 1 1 calc R U . . .
H12C H 0.998978 0.494906 0.167061 0.105 Uiso 1 1 calc R U . . .
C13 C 0.6661(2) 0.50459(9) 0.40876(10) 0.0447(4) Uani 1 1 d . . . . .
H13A H 0.62509 0.509502 0.454817 0.067 Uiso 1 1 calc R U . . .
H13B H 0.66039 0.544934 0.382049 0.067 Uiso 1 1 calc R U . . .
H13C H 0.757639 0.492871 0.418072 0.067 Uiso 1 1 calc R U . . .
C14 C 0.40504(18) 0.46399(9) 0.34587(10) 0.0412(4) Uani 1 1 d . . . . .
H14A H 0.353055 0.428161 0.326233 0.062 Uiso 1 1 calc R U . . .
H14B H 0.393878 0.500738 0.313413 0.062 Uiso 1 1 calc R U . . .
H14C H 0.376252 0.475324 0.393673 0.062 Uiso 1 1 calc R U . . .
C15 C 0.7300(3) 0.38308(11) 0.54167(11) 0.0641(7) Uani 1 1 d . . . . .
H15A H 0.789274 0.415059 0.523544 0.096 Uiso 1 1 calc R U . . .
H15B H 0.776204 0.357292 0.579086 0.096 Uiso 1 1 calc R U . . .
H15C H 0.656187 0.404534 0.562267 0.096 Uiso 1 1 calc R U . . .
C16 C 0.5378(2) 0.28012(10) 0.50222(11) 0.0436(4) Uani 1 1 d . . . . .
H16A H 0.47088 0.307851 0.520831 0.065 Uiso 1 1 calc R U . . .
H16B H 0.574953 0.253163 0.541416 0.065 Uiso 1 1 calc R U . . .
H16C H 0.498728 0.253113 0.46359 0.065 Uiso 1 1 calc R U . . .
C17 C 0.89408(15) 0.25803(8) 0.43774(8) 0.0292(3) Uani 1 1 d . . . . .
C18 C 0.89474(18) 0.19030(9) 0.44195(12) 0.0424(4) Uani 1 1 d . . . . .
C19 C 1.0115(2) 0.15714(11) 0.45343(14) 0.0555(5) Uani 1 1 d . . . . .
H19 H 1.010043 0.111891 0.455819 0.067 Uiso 1 1 calc R U . . .
C20 C 1.1290(2) 0.18866(12) 0.46139(12) 0.0533(5) Uani 1 1 d . . . . .
H20 H 1.207926 0.165525 0.469019 0.064 Uiso 1 1 calc R U . . .
C21 C 1.12987(18) 0.25420(12) 0.45809(11) 0.0482(5) Uani 1 1 d . . . . .
H21 H 1.210608 0.276033 0.464013 0.058 Uiso 1 1 calc R U . . .
C22 C 1.01610(17) 0.28957(10) 0.44634(10) 0.0394(4) Uani 1 1 d . . . . .
C29 C 0.40808(17) 0.25791(9) 0.29324(11) 0.0388(4) Uani 1 1 d . . . . .
H29A H 0.34658 0.278776 0.257554 0.047 Uiso 1 1 calc R U . . .
H29B H 0.413569 0.283457 0.338244 0.047 Uiso 1 1 calc R U . . .
C30 C 0.3667(2) 0.19054(10) 0.30790(12) 0.0488(5) Uani 1 1 d . . . . .
H30A H 0.270923 0.187233 0.308792 0.059 Uiso 1 1 calc R U . . .
H30B H 0.406933 0.174752 0.354356 0.059 Uiso 1 1 calc R U . . .
C31 C 0.4168(2) 0.15408(11) 0.24426(13) 0.0555(6) Uani 1 1 d . . . . .
H31A H 0.444933 0.110629 0.259052 0.067 Uiso 1 1 calc R U . . .
H31B H 0.348598 0.150698 0.204456 0.067 Uiso 1 1 calc R U . . .
C32 C 0.5309(2) 0.19309(9) 0.22107(11) 0.0432(4) Uani 1 1 d . . . . .
H32A H 0.612894 0.168776 0.229168 0.052 Uiso 1 1 calc R U . . .
H32B H 0.519237 0.203951 0.169094 0.052 Uiso 1 1 calc R U . . .
C33 C 0.8546(2) 0.29359(14) 0.15186(11) 0.0540(5) Uani 1 1 d . . . . .
H33A H 0.82254 0.337908 0.145898 0.065 Uiso 1 1 calc R U . A 1
H33B H 0.799887 0.265316 0.119867 0.065 Uiso 1 1 calc R U . A 1
C23 C 0.7713(5) 0.1514(3) 0.4430(4) 0.0390(11) Uani 0.636(7) 1 d . . P B 1
H23 H 0.700041 0.181042 0.455694 0.047 Uiso 0.636(7) 1 calc R U P B 1
C24 C 0.7407(5) 0.1292(3) 0.3657(3) 0.0560(14) Uani 0.636(7) 1 d . . P B 1
H24A H 0.740126 0.166017 0.333073 0.084 Uiso 0.636(7) 1 calc R U P B 1
H24B H 0.65519 0.108606 0.362134 0.084 Uiso 0.636(7) 1 calc R U P B 1
H24C H 0.807093 0.098743 0.352109 0.084 Uiso 0.636(7) 1 calc R U P B 1
C25 C 0.7674(7) 0.0944(3) 0.4932(2) 0.0663(15) Uani 0.636(7) 1 d . . P B 1
H25A H 0.824426 0.060819 0.47644 0.099 Uiso 0.636(7) 1 calc R U P B 1
H25B H 0.6781 0.078263 0.493361 0.099 Uiso 0.636(7) 1 calc R U P B 1
H25C H 0.796995 0.107325 0.542294 0.099 Uiso 0.636(7) 1 calc R U P B 1
C26 C 1.0255(6) 0.3584(3) 0.4311(3) 0.0459(12) Uani 0.636(7) 1 d . . P B 1
H26 H 0.936161 0.376686 0.432892 0.055 Uiso 0.636(7) 1 calc R U P B 1
C27 C 1.0733(4) 0.3737(2) 0.3569(3) 0.0630(13) Uani 0.636(7) 1 d . . P B 1
H27A H 1.159523 0.354879 0.352546 0.095 Uiso 0.636(7) 1 calc R U P B 1
H27B H 1.078594 0.420062 0.351026 0.095 Uiso 0.636(7) 1 calc R U P B 1
H27C H 1.012481 0.356044 0.319417 0.095 Uiso 0.636(7) 1 calc R U P B 1
C28 C 1.1128(6) 0.3923(2) 0.4900(3) 0.0803(17) Uani 0.636(7) 1 d . . P B 1
H28A H 1.078198 0.384982 0.537374 0.12 Uiso 0.636(7) 1 calc R U P B 1
H28B H 1.114165 0.438213 0.479984 0.12 Uiso 0.636(7) 1 calc R U P B 1
H28C H 1.201382 0.375303 0.489843 0.12 Uiso 0.636(7) 1 calc R U P B 1
C23A C 0.7627(9) 0.1568(5) 0.4142(4) 0.0284(16) Uani 0.364(7) 1 d . . P B 2
H23A H 0.69783 0.189743 0.397142 0.034 Uiso 0.364(7) 1 calc R U P B 2
C24A C 0.7768(10) 0.1065(5) 0.3552(6) 0.062(3) Uani 0.364(7) 1 d . . P B 2
H24D H 0.837763 0.073361 0.373027 0.093 Uiso 0.364(7) 1 calc R U P B 2
H24E H 0.809787 0.126696 0.312303 0.093 Uiso 0.364(7) 1 calc R U P B 2
H24F H 0.691813 0.087163 0.342603 0.093 Uiso 0.364(7) 1 calc R U P B 2
C25A C 0.7186(6) 0.1249(4) 0.4826(4) 0.0439(15) Uani 0.364(7) 1 d . . P B 2
H25D H 0.634147 0.104332 0.472145 0.066 Uiso 0.364(7) 1 calc R U P B 2
H25E H 0.71077 0.157045 0.520436 0.066 Uiso 0.364(7) 1 calc R U P B 2
H25F H 0.782712 0.092683 0.499149 0.066 Uiso 0.364(7) 1 calc R U P B 2
C26A C 1.0177(13) 0.3672(6) 0.4599(5) 0.054(3) Uani 0.364(7) 1 d . . P B 2
H26A H 0.928696 0.383788 0.446053 0.065 Uiso 0.364(7) 1 calc R U P B 2
C27A C 1.1102(12) 0.3959(6) 0.4090(8) 0.119(5) Uani 0.364(7) 1 d . . P B 2
H27D H 1.108866 0.442489 0.413428 0.178 Uiso 0.364(7) 1 calc R U P B 2
H27E H 1.083497 0.383785 0.359218 0.178 Uiso 0.364(7) 1 calc R U P B 2
H27F H 1.198365 0.380192 0.421158 0.178 Uiso 0.364(7) 1 calc R U P B 2
C28A C 1.0505(10) 0.3858(4) 0.5384(5) 0.081(3) Uani 0.364(7) 1 d . . P B 2
H28D H 1.139303 0.372047 0.552691 0.121 Uiso 0.364(7) 1 calc R U P B 2
H28E H 0.989377 0.365045 0.569454 0.121 Uiso 0.364(7) 1 calc R U P B 2
H28F H 1.044026 0.432158 0.543489 0.121 Uiso 0.364(7) 1 calc R U P B 2
C34 C 0.9940(3) 0.28916(16) 0.13430(16) 0.0743(8) Uani 0.704(10) 1 d . . P C 1
H34A H 1.001593 0.266679 0.087761 0.089 Uiso 0.704(10) 1 calc R U P C 1
H34B H 1.031705 0.332347 0.13025 0.089 Uiso 0.704(10) 1 calc R U P C 1
C35 C 1.0623(3) 0.2539(4) 0.1927(2) 0.0629(16) Uani 0.704(10) 1 d . . P C 1
H35A H 1.117857 0.282597 0.223693 0.075 Uiso 0.704(10) 1 calc R U P C 1
H35B H 1.116766 0.219713 0.173529 0.075 Uiso 0.704(10) 1 calc R U P C 1
C36 C 0.9478(5) 0.2253(2) 0.2357(2) 0.0515(12) Uani 0.704(10) 1 d . . P C 1
H36A H 0.917075 0.184051 0.214943 0.062 Uiso 0.704(10) 1 calc R U P C 1
H36B H 0.974149 0.219391 0.28752 0.062 Uiso 0.704(10) 1 calc R U P C 1
C34A C 0.9940(3) 0.28916(16) 0.13430(16) 0.0743(8) Uani 0.296(10) 1 d . U P C 2
H34C H 1.004099 0.289018 0.081508 0.089 Uiso 0.296(10) 1 calc R U P C 2
H34D H 1.047031 0.323894 0.157122 0.089 Uiso 0.296(10) 1 calc R U P C 2
C35A C 1.0256(14) 0.2266(4) 0.1674(8) 0.072(3) Uani 0.296(10) 1 d . U P C 2
H35C H 1.116915 0.21329 0.162647 0.086 Uiso 0.296(10) 1 calc R U P C 2
H35D H 0.964773 0.192216 0.151079 0.086 Uiso 0.296(10) 1 calc R U P C 2
C36A C 0.9959(12) 0.2571(9) 0.2534(7) 0.070(3) Uani 0.296(10) 1 d . U P C 2
H36C H 1.001558 0.224584 0.292202 0.084 Uiso 0.296(10) 1 calc R U P C 2
H36D H 1.04916 0.294964 0.267164 0.084 Uiso 0.296(10) 1 calc R U P C 2

loop_
_atom_site_aniso_label
_atom_site_aniso_U_11
_atom_site_aniso_U_22
_atom_site_aniso_U_33
_atom_site_aniso_U_23
_atom_site_aniso_U_13
_atom_site_aniso_U_12
Ca 0.02400(14) 0.01959(14) 0.02805(15) -0.00021(11) 0.00436(11) 0.00023(10)
Si1 0.0354(2) 0.01766(19) 0.0285(2) -0.00072(15) 0.00739(16) -0.00095(15)
Si2 0.0428(2) 0.0234(2) 0.0264(2) 0.00098(16) 0.00468(17) -0.00277(17)
O1 0.0395(6) 0.0216(5) 0.0278(5) 0.0010(4) 0.0081(4) -0.0018(4)
O2 0.0349(6) 0.0298(6) 0.0386(6) -0.0047(5) 0.0025(5) -0.0078(5)
O3 0.0427(7) 0.0443(7) 0.0439(7) 0.0097(6) 0.0199(6) 0.0168(6)
N1 0.0268(6) 0.0192(6) 0.0292(6) 0.0021(5) 0.0043(5) -0.0004(5)
N2 0.0303(7) 0.0329(7) 0.0306(7) 0.0023(5) -0.0006(5) -0.0041(5)
C1 0.0262(7) 0.0170(6) 0.0277(7) -0.0017(5) 0.0088(5) 0.0021(5)
C2 0.0278(7) 0.0219(7) 0.0283(7) -0.0039(6) 0.0073(6) 0.0027(6)
C3 0.0441(9) 0.0298(8) 0.0270(8) -0.0018(6) 0.0014(6) 0.0023(7)
C4 0.0628(12) 0.0296(8) 0.0278(8) 0.0058(7) 0.0092(7) -0.0033(8)
C5 0.0444(9) 0.0254(8) 0.0380(9) 0.0004(7) 0.0174(7) -0.0079(7)
C6 0.0277(7) 0.0214(7) 0.0347(8) -0.0017(6) 0.0105(6) -0.0010(6)
C7 0.0250(7) 0.0287(8) 0.0340(8) -0.0035(6) 0.0033(6) -0.0008(6)
C8 0.0289(9) 0.0479(12) 0.0804(15) -0.0037(11) 0.0039(9) 0.0035(8)
C9 0.0399(9) 0.0278(8) 0.0376(9) -0.0055(7) -0.0009(7) -0.0014(7)
C10 0.0256(7) 0.0278(8) 0.0517(10) -0.0003(7) 0.0069(7) -0.0035(6)
C11 0.0426(10) 0.0355(10) 0.0780(15) -0.0074(10) -0.0099(10) -0.0080(8)
C12 0.0363(11) 0.0759(18) 0.099(2) -0.0232(15) 0.0089(12) 0.0147(11)
C13 0.0690(13) 0.0261(8) 0.0394(10) -0.0066(7) 0.0071(9) -0.0118(8)
C14 0.0430(9) 0.0390(10) 0.0430(10) -0.0018(8) 0.0144(8) 0.0106(8)
C15 0.113(2) 0.0424(12) 0.0348(10) -0.0061(9) -0.0118(11) -0.0047(12)
C16 0.0501(10) 0.0408(10) 0.0416(10) 0.0154(8) 0.0171(8) 0.0041(8)
C17 0.0291(7) 0.0351(8) 0.0237(7) 0.0008(6) 0.0035(6) -0.0034(6)
C18 0.0359(9) 0.0351(9) 0.0574(11) -0.0112(8) 0.0127(8) 0.0011(7)
C19 0.0486(11) 0.0462(12) 0.0734(15) -0.0072(11) 0.0168(10) 0.0132(9)
C20 0.0373(10) 0.0723(15) 0.0512(12) -0.0015(10) 0.0098(8) 0.0166(10)
C21 0.0286(8) 0.0726(15) 0.0436(10) 0.0019(10) 0.0032(7) -0.0065(9)
C22 0.0332(9) 0.0483(11) 0.0364(9) 0.0059(8) 0.0008(7) -0.0105(8)
C29 0.0332(8) 0.0358(9) 0.0475(10) -0.0020(8) 0.0036(7) -0.0048(7)
C30 0.0504(11) 0.0386(10) 0.0586(12) 0.0002(9) 0.0127(9) -0.0147(9)
C31 0.0562(12) 0.0403(11) 0.0710(14) -0.0169(10) 0.0112(11) -0.0192(9)
C32 0.0570(11) 0.0321(9) 0.0411(10) -0.0088(8) 0.0073(8) -0.0088(8)
C33 0.0484(11) 0.0797(16) 0.0336(10) -0.0003(10) 0.0005(8) 0.0000(11)
C23 0.0386(19) 0.0262(19) 0.053(3) -0.002(3) 0.007(3) -0.0006(14)
C24 0.059(3) 0.046(3) 0.061(4) 0.019(3) -0.015(2) -0.019(2)
C25 0.102(4) 0.052(3) 0.046(2) -0.001(2) 0.012(2) -0.038(3)
C26 0.0363(17) 0.039(2) 0.062(3) -0.007(3) -0.001(2) -0.0144(14)
C27 0.052(2) 0.062(3) 0.075(3) 0.027(2) -0.0009(19) -0.0179(17)
C28 0.099(4) 0.058(3) 0.083(4) -0.014(2) -0.005(3) -0.038(3)
C23A 0.039(3) 0.025(3) 0.021(3) -0.003(4) -0.001(3) 0.005(2)
C24A 0.067(5) 0.054(5) 0.064(5) -0.036(4) 0.008(4) 0.012(4)
C25A 0.045(3) 0.037(4) 0.049(3) 0.006(3) 0.000(3) -0.004(3)
C26A 0.060(5) 0.045(5) 0.055(6) 0.010(4) -0.014(5) -0.034(4)
C27A 0.108(8) 0.111(9) 0.138(13) 0.063(9) 0.024(8) -0.049(7)
C28A 0.097(7) 0.052(4) 0.088(7) -0.012(4) -0.036(5) -0.025(4)
C34 0.0758(17) 0.0811(19) 0.0701(16) 0.0019(14) 0.0392(14) 0.0015(14)
C35 0.0356(16) 0.108(5) 0.0458(19) 0.006(2) 0.0099(13) 0.019(2)
C36 0.049(2) 0.059(2) 0.0483(19) 0.0113(16) 0.0194(16) 0.0294(19)
C34A 0.0758(17) 0.0811(19) 0.0701(16) 0.0019(14) 0.0392(14) 0.0015(14)
C35A 0.084(6) 0.033(4) 0.108(7) -0.021(4) 0.080(6) -0.005(4)
C36A 0.049(5) 0.099(8) 0.065(6) 0.016(6) 0.018(4) 0.030(5)

loop_
_atom_type_symbol
_atom_type_description
_atom_type_scat_dispersion_real
_atom_type_scat_dispersion_imag
_atom_type_scat_source
C C 0.0181 0.0091 'International Tables Vol C Tables 4.2.6.8 and 6.1.1.4'
H H 0 0 'International Tables Vol C Tables 4.2.6.8 and 6.1.1.4'
N N 0.0311 0.018 'International Tables Vol C Tables 4.2.6.8 and 6.1.1.4'
O O 0.0492 0.0322 'International Tables Vol C Tables 4.2.6.8 and 6.1.1.4'
Si Si 0.2541 0.3302 'International Tables Vol C Tables 4.2.6.8 and 6.1.1.4'
Ca Ca 0.3641 1.2855 'International Tables Vol C Tables 4.2.6.8 and 6.1.1.4'

loop_
_exptl_crystal_face_index_h
_exptl_crystal_face_index_k
_exptl_crystal_face_index_l
_exptl_crystal_face_perp_dist
4 4 -9 0.1016
-1 13 -1 0.0267
-4 -4 9 0.137
-7 0 0 0.043
0 0 12 0.1532
7 0 0 0.0322
-5 0 -6 0.0853
6 0 5 0.0877
-3 -5 10 0.1455
-5 10 0 0.0281
1 -13 -1 0.0537
-1 -13 4 0.0903
5 -2 -8 0.0991
-5 -8 1 0.0555
-3 -10 -5 0.0742
3 10 6 0.1008
2 -6 -10 0.1119
0 -6 11 0.146
6 -5 0 0.035
3 -13 0 0.0488
0 -14 -1 0.0551

loop_
_geom_angle_atom_site_label_1
_geom_angle_atom_site_label_2
_geom_angle_atom_site_label_3
_geom_angle
_geom_angle_site_symmetry_1
_geom_angle_site_symmetry_3
_geom_angle_publ_flag
N1 Ca N2 119.62(5) . . ?
N1 Ca O3 114.22(5) . . ?
N2 Ca O3 107.43(5) . . ?
N1 Ca O2 108.31(5) . . ?
N2 Ca O2 110.01(5) . . ?
O3 Ca O2 94.30(5) . . ?
N1 Ca O1 65.85(4) . . ?
N2 Ca O1 65.02(5) . . ?
O3 Ca O1 168.50(5) . . ?
O2 Ca O1 96.51(4) . . ?
N1 Ca Si1 32.95(3) . . ?
N2 Ca Si1 91.84(4) . . ?
O3 Ca Si1 145.49(4) . . ?
O2 Ca Si1 105.87(3) . . ?
O1 Ca Si1 32.94(3) . . ?
N1 Ca Si2 94.86(3) . . ?
N2 Ca Si2 32.51(4) . . ?
O3 Ca Si2 139.88(4) . . ?
O2 Ca Si2 102.39(3) . . ?
O1 Ca Si2 32.82(3) . . ?
Si1 Ca Si2 62.903(13) . . ?
O1 Si1 N1 101.58(6) . . ?
O1 Si1 C14 107.67(8) . . ?
N1 Si1 C14 116.05(8) . . ?
O1 Si1 C13 108.86(8) . . ?
N1 Si1 C13 116.04(8) . . ?
C14 Si1 C13 106.16(10) . . ?
O1 Si1 Ca 54.30(4) . . ?
N1 Si1 Ca 47.35(4) . . ?
C14 Si1 Ca 128.42(6) . . ?
C13 Si1 Ca 125.18(7) . . ?
O1 Si2 N2 101.54(6) . . ?
O1 Si2 C15 111.14(9) . . ?
N2 Si2 C15 117.57(11) . . ?
O1 Si2 C16 103.58(8) . . ?
N2 Si2 C16 116.17(8) . . ?
C15 Si2 C16 105.94(11) . . ?
O1 Si2 Ca 54.12(4) . . ?
N2 Si2 Ca 48.03(5) . . ?
C15 Si2 Ca 137.32(9) . . ?
C16 Si2 Ca 116.26(7) . . ?
Si2 O1 Si1 147.42(8) . . ?
Si2 O1 Ca 93.06(5) . . ?
Si1 O1 Ca 92.76(5) . . ?
C29 O2 C32 107.25(13) . . ?
C29 O2 Ca 120.53(10) . . ?
C32 O2 Ca 131.69(11) . . ?
C33 O3 C36 106.11(19) . . ?
C33 O3 C36A 107.4(4) . . ?
C33 O3 Ca 122.03(12) . . ?
C36 O3 Ca 131.85(16) . . ?
C36A O3 Ca 120.7(5) . . ?
C1 N1 Si1 123.60(10) . . ?
C1 N1 Ca 136.28(9) . . ?
Si1 N1 Ca 99.70(6) . . ?
C17 N2 Si2 135.66(12) . . ?
C17 N2 Ca 124.56(10) . . ?
Si2 N2 Ca 99.46(7) . . ?
N1 C1 C2 121.24(13) . . ?
N1 C1 C6 120.98(14) . . ?
C2 C1 C6 117.72(14) . . ?
C3 C2 C1 120.34(14) . . ?
C3 C2 C7 118.77(15) . . ?
C1 C2 C7 120.73(14) . . ?
C4 C3 C2 121.44(16) . . ?
C4 C3 H3 119.3 . . ?
C2 C3 H3 119.3 . . ?
C5 C4 C3 118.85(16) . . ?
C5 C4 H4 120.6 . . ?
C3 C4 H4 120.6 . . ?
C4 C5 C6 121.91(15) . . ?
C4 C5 H5 119 . . ?
C6 C5 H5 119 . . ?
C5 C6 C1 119.59(15) . . ?
C5 C6 C10 118.97(14) . . ?
C1 C6 C10 121.31(14) . . ?
C2 C7 C8 113.95(15) . . ?
C2 C7 C9 109.74(13) . . ?
C8 C7 C9 110.00(15) . . ?
C2 C7 H7 107.6 . . ?
C8 C7 H7 107.6 . . ?
C9 C7 H7 107.6 . . ?
C7 C8 H8A 109.5 . . ?
C7 C8 H8B 109.5 . . ?
H8A C8 H8B 109.5 . . ?
C7 C8 H8C 109.5 . . ?
H8A C8 H8C 109.5 . . ?
H8B C8 H8C 109.5 . . ?
C7 C9 H9A 109.5 . . ?
C7 C9 H9B 109.5 . . ?
H9A C9 H9B 109.5 . . ?
C7 C9 H9C 109.5 . . ?
H9A C9 H9C 109.5 . . ?
H9B C9 H9C 109.5 . . ?
C6 C10 C11 113.31(15) . . ?
C6 C10 C12 109.73(17) . . ?
C11 C10 C12 109.42(17) . . ?
C6 C10 H10 108.1 . . ?
C11 C10 H10 108.1 . . ?
C12 C10 H10 108.1 . . ?
C10 C11 H11A 109.5 . . ?
C10 C11 H11B 109.5 . . ?
H11A C11 H11B 109.5 . . ?
C10 C11 H11C 109.5 . . ?
H11A C11 H11C 109.5 . . ?
H11B C11 H11C 109.5 . . ?
C10 C12 H12A 109.5 . . ?
C10 C12 H12B 109.5 . . ?
H12A C12 H12B 109.5 . . ?
C10 C12 H12C 109.5 . . ?
H12A C12 H12C 109.5 . . ?
H12B C12 H12C 109.5 . . ?
Si1 C13 H13A 109.5 . . ?
Si1 C13 H13B 109.5 . . ?
H13A C13 H13B 109.5 . . ?
Si1 C13 H13C 109.5 . . ?
H13A C13 H13C 109.5 . . ?
H13B C13 H13C 109.5 . . ?
Si1 C14 H14A 109.5 . . ?
Si1 C14 H14B 109.5 . . ?
H14A C14 H14B 109.5 . . ?
Si1 C14 H14C 109.5 . . ?
H14A C14 H14C 109.5 . . ?
H14B C14 H14C 109.5 . . ?
Si2 C15 H15A 109.5 . . ?
Si2 C15 H15B 109.5 . . ?
H15A C15 H15B 109.5 . . ?
Si2 C15 H15C 109.5 . . ?
H15A C15 H15C 109.5 . . ?
H15B C15 H15C 109.5 . . ?
Si2 C16 H16A 109.5 . . ?
Si2 C16 H16B 109.5 . . ?
H16A C16 H16B 109.5 . . ?
Si2 C16 H16C 109.5 . . ?
H16A C16 H16C 109.5 . . ?
H16B C16 H16C 109.5 . . ?
N2 C17 C22 121.36(16) . . ?
N2 C17 C18 121.21(15) . . ?
C22 C17 C18 117.21(17) . . ?
C19 C18 C17 120.50(19) . . ?
C19 C18 C23 116.6(3) . . ?
C17 C18 C23 122.5(3) . . ?
C19 C18 C23A 122.9(4) . . ?
C17 C18 C23A 115.0(4) . . ?
C20 C19 C18 121.4(2) . . ?
C20 C19 H19 119.3 . . ?
C18 C19 H19 119.3 . . ?
C21 C20 C19 118.8(2) . . ?
C21 C20 H20 120.6 . . ?
C19 C20 H20 120.6 . . ?
C20 C21 C22 122.09(19) . . ?
C20 C21 H21 119 . . ?
C22 C21 H21 119 . . ?
C21 C22 C17 120.01(19) . . ?
C21 C22 C26 119.1(3) . . ?
C17 C22 C26 120.1(3) . . ?
C21 C22 C26A 120.1(5) . . ?
C17 C22 C26A 118.5(5) . . ?
O2 C29 C30 103.79(15) . . ?
O2 C29 H29A 111 . . ?
C30 C29 H29A 111 . . ?
O2 C29 H29B 111 . . ?
C30 C29 H29B 111 . . ?
H29A C29 H29B 109 . . ?
C29 C30 C31 102.64(16) . . ?
C29 C30 H30A 111.2 . . ?
C31 C30 H30A 111.2 . . ?
C29 C30 H30B 111.2 . . ?
C31 C30 H30B 111.2 . . ?
H30A C30 H30B 109.2 . . ?
C32 C31 C30 104.69(16) . . ?
C32 C31 H31A 110.8 . . ?
C30 C31 H31A 110.8 . . ?
C32 C31 H31B 110.8 . . ?
C30 C31 H31B 110.8 . . ?
H31A C31 H31B 108.9 . . ?
O2 C32 C31 106.66(15) . . ?
O2 C32 H32A 110.4 . . ?
C31 C32 H32A 110.4 . . ?
O2 C32 H32B 110.4 . . ?
C31 C32 H32B 110.4 . . ?
H32A C32 H32B 108.6 . . ?
O3 C33 C34A 105.57(19) . . ?
O3 C33 C34 105.57(19) . . ?
O3 C33 H33A 110.6 . . ?
C34 C33 H33A 110.6 . . ?
O3 C33 H33B 110.6 . . ?
C34 C33 H33B 110.6 . . ?
H33A C33 H33B 108.8 . . ?
C18 C23 C25 119.1(4) . . ?
C18 C23 C24 106.3(4) . . ?
C25 C23 C24 109.0(4) . . ?
C18 C23 H23 107.3 . . ?
C25 C23 H23 107.3 . . ?
C24 C23 H23 107.3 . . ?
C23 C24 H24A 109.5 . . ?
C23 C24 H24B 109.5 . . ?
H24A C24 H24B 109.5 . . ?
C23 C24 H24C 109.5 . . ?
H24A C24 H24C 109.5 . . ?
H24B C24 H24C 109.5 . . ?
C23 C25 H25A 109.5 . . ?
C23 C25 H25B 109.5 . . ?
H25A C25 H25B 109.5 . . ?
C23 C25 H25C 109.5 . . ?
H25A C25 H25C 109.5 . . ?
H25B C25 H25C 109.5 . . ?
C22 C26 C27 114.1(4) . . ?
C22 C26 C28 110.9(5) . . ?
C27 C26 C28 109.6(5) . . ?
C22 C26 H26 107.3 . . ?
C27 C26 H26 107.3 . . ?
C28 C26 H26 107.3 . . ?
C26 C27 H27A 109.5 . . ?
C26 C27 H27B 109.5 . . ?
H27A C27 H27B 109.5 . . ?
C26 C27 H27C 109.5 . . ?
H27A C27 H27C 109.5 . . ?
H27B C27 H27C 109.5 . . ?
C26 C28 H28A 109.5 . . ?
C26 C28 H28B 109.5 . . ?
H28A C28 H28B 109.5 . . ?
C26 C28 H28C 109.5 . . ?
H28A C28 H28C 109.5 . . ?
H28B C28 H28C 109.5 . . ?
C25A C23A C24A 109.6(8) . . ?
C25A C23A C18 102.5(5) . . ?
C24A C23A C18 114.8(7) . . ?
C25A C23A H23A 109.9 . . ?
C24A C23A H23A 109.9 . . ?
C18 C23A H23A 109.9 . . ?
C23A C24A H24D 109.5 . . ?
C23A C24A H24E 109.5 . . ?
H24D C24A H24E 109.5 . . ?
C23A C24A H24F 109.5 . . ?
H24D C24A H24F 109.5 . . ?
H24E C24A H24F 109.5 . . ?
C23A C25A H25D 109.5 . . ?
C23A C25A H25E 109.5 . . ?
H25D C25A H25E 109.5 . . ?
C23A C25A H25F 109.5 . . ?
H25D C25A H25F 109.5 . . ?
H25E C25A H25F 109.5 . . ?
C27A C26A C28A 112.5(10) . . ?
C27A C26A C22 107.5(9) . . ?
C28A C26A C22 113.5(7) . . ?
C27A C26A H26A 107.7 . . ?
C28A C26A H26A 107.7 . . ?
C22 C26A H26A 107.7 . . ?
C26A C27A H27D 109.5 . . ?
C26A C27A H27E 109.5 . . ?
H27D C27A H27E 109.5 . . ?
C26A C27A H27F 109.5 . . ?
H27D C27A H27F 109.5 . . ?
H27E C27A H27F 109.5 . . ?
C26A C28A H28D 109.5 . . ?
C26A C28A H28E 109.5 . . ?
H28D C28A H28E 109.5 . . ?
C26A C28A H28F 109.5 . . ?
H28D C28A H28F 109.5 . . ?
H28E C28A H28F 109.5 . . ?
C35 C34 C33 107.3(2) . . ?
C35 C34 H34A 110.2 . . ?
C33 C34 H34A 110.2 . . ?
C35 C34 H34B 110.2 . . ?
C33 C34 H34B 110.2 . . ?
H34A C34 H34B 108.5 . . ?
C34 C35 C36 103.0(3) . . ?
C34 C35 H35A 111.2 . . ?
C36 C35 H35A 111.2 . . ?
C34 C35 H35B 111.2 . . ?
C36 C35 H35B 111.2 . . ?
H35A C35 H35B 109.1 . . ?
O3 C36 C35 101.3(4) . . ?
O3 C36 H36A 111.5 . . ?
C35 C36 H36A 111.5 . . ?
O3 C36 H36B 111.5 . . ?
C35 C36 H36B 111.5 . . ?
H36A C36 H36B 109.3 . . ?
C35A C34A C33 99.0(4) . . ?
C35A C34A H34C 112 . . ?
C33 C34A H34C 112 . . ?
C35A C34A H34D 112 . . ?
C33 C34A H34D 112 . . ?
H34C C34A H34D 109.7 . . ?
C34A C35A C36A 90.4(7) . . ?
C34A C35A H35C 113.6 . . ?
C36A C35A H35C 113.6 . . ?
C34A C35A H35D 113.6 . . ?
C36A C35A H35D 113.6 . . ?
H35C C35A H35D 110.8 . . ?
O3 C36A C35A 89.8(11) . . ?
O3 C36A H36C 113.7 . . ?
C35A C36A H36C 113.7 . . ?
O3 C36A H36D 113.7 . . ?
C35A C36A H36D 113.7 . . ?
H36C C36A H36D 110.9 . . ?

loop_
_geom_bond_atom_site_label_1
_geom_bond_atom_site_label_2
_geom_bond_distance
_geom_bond_site_symmetry_2
_geom_bond_publ_flag
Ca N1 2.2848(13) . ?
Ca N2 2.3123(14) . ?
Ca O3 2.3224(12) . ?
Ca O2 2.3368(12) . ?
Ca O1 2.4893(11) . ?
Ca Si1 3.0619(5) . ?
Ca Si2 3.0679(5) . ?
Si1 O1 1.6670(11) . ?
Si1 N1 1.6894(13) . ?
Si1 C14 1.8698(19) . ?
Si1 C13 1.8702(19) . ?
Si2 O1 1.6652(12) . ?
Si2 N2 1.6717(15) . ?
Si2 C15 1.871(2) . ?
Si2 C16 1.8748(19) . ?
O2 C29 1.446(2) . ?
O2 C32 1.451(2) . ?
O3 C33 1.428(2) . ?
O3 C36 1.428(3) . ?
O3 C36A 1.589(11) . ?
N1 C1 1.4033(19) . ?
N2 C17 1.393(2) . ?
C1 C2 1.420(2) . ?
C1 C6 1.425(2) . ?
C2 C3 1.389(2) . ?
C2 C7 1.519(2) . ?
C3 C4 1.384(3) . ?
C3 H3 0.95 . ?
C4 C5 1.381(3) . ?
C4 H4 0.95 . ?
C5 C6 1.394(2) . ?
C5 H5 0.95 . ?
C6 C10 1.512(2) . ?
C7 C8 1.525(2) . ?
C7 C9 1.526(2) . ?
C7 H7 1 . ?
C8 H8A 0.98 . ?
C8 H8B 0.98 . ?
C8 H8C 0.98 . ?
C9 H9A 0.98 . ?
C9 H9B 0.98 . ?
C9 H9C 0.98 . ?
C10 C11 1.524(3) . ?
C10 C12 1.531(3) . ?
C10 H10 1 . ?
C11 H11A 0.98 . ?
C11 H11B 0.98 . ?
C11 H11C 0.98 . ?
C12 H12A 0.98 . ?
C12 H12B 0.98 . ?
C12 H12C 0.98 . ?
C13 H13A 0.98 . ?
C13 H13B 0.98 . ?
C13 H13C 0.98 . ?
C14 H14A 0.98 . ?
C14 H14B 0.98 . ?
C14 H14C 0.98 . ?
C15 H15A 0.98 . ?
C15 H15B 0.98 . ?
C15 H15C 0.98 . ?
C16 H16A 0.98 . ?
C16 H16B 0.98 . ?
C16 H16C 0.98 . ?
C17 C22 1.421(2) . ?
C17 C18 1.422(3) . ?
C18 C19 1.394(3) . ?
C18 C23 1.512(6) . ?
C18 C23A 1.589(10) . ?
C19 C20 1.380(3) . ?
C19 H19 0.95 . ?
C20 C21 1.376(4) . ?
C20 H20 0.95 . ?
C21 C22 1.393(3) . ?
C21 H21 0.95 . ?
C22 C26 1.475(7) . ?
C22 C26A 1.647(12) . ?
C29 C30 1.505(3) . ?
C29 H29A 0.99 . ?
C29 H29B 0.99 . ?
C30 C31 1.521(3) . ?
C30 H30A 0.99 . ?
C30 H30B 0.99 . ?
C31 C32 1.516(3) . ?
C31 H31A 0.99 . ?
C31 H31B 0.99 . ?
C32 H32A 0.99 . ?
C32 H32B 0.99 . ?
C33 C34A 1.495(3) . ?
C33 C34 1.495(3) . ?
C33 H33A 0.99 . ?
C33 H33B 0.99 . ?
C23 C25 1.517(6) . ?
C23 C24 1.521(7) . ?
C23 H23 1 . ?
C24 H24A 0.98 . ?
C24 H24B 0.98 . ?
C24 H24C 0.98 . ?
C25 H25A 0.98 . ?
C25 H25B 0.98 . ?
C25 H25C 0.98 . ?
C26 C27 1.521(6) . ?
C26 C28 1.545(7) . ?
C26 H26 1 . ?
C27 H27A 0.98 . ?
C27 H27B 0.98 . ?
C27 H27C 0.98 . ?
C28 H28A 0.98 . ?
C28 H28B 0.98 . ?
C28 H28C 0.98 . ?
C23A C25A 1.526(9) . ?
C23A C24A 1.532(10) . ?
C23A H23A 1 . ?
C24A H24D 0.98 . ?
C24A H24E 0.98 . ?
C24A H24F 0.98 . ?
C25A H25D 0.98 . ?
C25A H25E 0.98 . ?
C25A H25F 0.98 . ?
C26A C27A 1.507(13) . ?
C26A C28A 1.524(11) . ?
C26A H26A 1 . ?
C27A H27D 0.98 . ?
C27A H27E 0.98 . ?
C27A H27F 0.98 . ?
C28A H28D 0.98 . ?
C28A H28E 0.98 . ?
C28A H28F 0.98 . ?
C34 C35 1.455(5) . ?
C34 H34A 0.99 . ?
C34 H34B 0.99 . ?
C35 C36 1.582(7) . ?
C35 H35A 0.99 . ?
C35 H35B 0.99 . ?
C36 H36A 0.99 . ?
C36 H36B 0.99 . ?
C34A C35A 1.477(11) . ?
C34A H34C 0.99 . ?
C34A H34D 0.99 . ?
C35A C36A 1.76(2) . ?
C35A H35C 0.99 . ?
C35A H35D 0.99 . ?
C36A H36C 0.99 . ?
C36A H36D 0.99 . ?
